data_2103348
loop_
_publ_author_name
'Marsh, Richard E.'

_publ_section_title
;
 The space groups of point group <i>C</i>~3~: some corrections, some
 comments
;
_journal_issue 5
_journal_name_full 'Acta Crystallographica Section B'
_journal_page_first 893
_journal_page_last 899
_journal_paper_doi 10.1107/S0108768102011758
_journal_volume 58
_journal_year 2002
_chemical_formula_moiety 'C18 H16 N2 O8 Cu Ni, H2 O'
_chemical_formula_sum 'C18 H18 Cu N2 Ni O9'
_symmetry_cell_setting trigonal
_symmetry_space_group_name_H-M 'P 31 2 1'
_cell_angle_alpha 90.00
_cell_angle_beta 90.00
_cell_angle_gamma 120.00
_cell_formula_units_Z 3
_cell_length_a 12.8071
_cell_length_b 12.8071
_cell_length_c 9.8157
_cell_volume 1394.291
_cod_data_source_file bk0117.cif
_cod_data_source_block BIHZEX
_cod_depositor_comments
;
 Adding the _cell_formula_units_Z and _chemical_formula_moiety data items
 after consulting the original publication.

 Antanas Vaitkus,
 2017-08-03
;
_cod_original_formula_sum 'C18 H18 N2 O9 Cu Ni'
_cod_database_code 2103348

loop_
_atom_site_label
_atom_site_fract_x
_atom_site_fract_y
_atom_site_fract_z
Ni1 0.21763 0.21763 0.0
Cu2 0.44994 0.44994 0.0
O1 0.3975 0.2830 0.0074
O3 0.1922 0.0516 0.0124
O5 0.2126 0.2198 0.2128
O31 0.2324 -0.0947 -0.0236
O10 -0.0552 -0.0972 0.0744
N5 0.6166 0.4980 0.0073
C11 0.4602 0.2274 0.0018
C12 0.4021 0.0990 -0.0030
C13 0.4731 0.0450 -0.0058
C14 0.5994 0.1116 -0.0020
C15 0.6560 0.2356 0.0018
C16 0.5895 0.2957 0.0030
C31 0.2678 0.0148 -0.0064
C51 0.6586 0.4260 0.0067
C52 0.6974 0.6296 0.0172
H113 0.433 -0.042 0.002
H114 0.647 0.072 -0.016
H115 0.744 0.281 0.010
H151 0.746 0.462 0.014
H152 0.756 0.639 -0.045
H252 0.722 0.642 0.110
